data_1576748
loop_
_publ_author_name
'Qi, Jun-Chao'
'Chen, Xiao-Gang'
'Wang, Zhen-Yu'
'Tang, Yuan-Yuan'
'Song, Xian-Jiang'
'Qin, Yan'
'Lv, Hui-Peng'
'Xiong, Ren-Gen'
'Liao, Wei-Qiang'

_publ_section_title
;
 Organic-inorganic perovskite ferroelectric catalytic selective alkyne
 coupling under ultrasound sonication.
;
_journal_issue 3
_journal_name_full 'Chemical science'
_journal_page_first 1792
_journal_page_last 1800
_journal_paper_doi 10.1039/d5sc07784b
_journal_volume 17
_journal_year 2026
_chemical_formula_moiety 'C18 H14'
_chemical_formula_sum 'C18 H14'
_chemical_formula_weight 230.29
_space_group_crystal_system monoclinic
_space_group_IT_number 15
_space_group_name_Hall '-C 2yc'
_space_group_name_H-M_alt 'C 1 2/c 1'
_atom_sites_solution_hydrogens geom
_audit_creation_date 2025-10-07
_audit_creation_method
;
Olex2 1.5
(compiled 2025.07.13 svn.rb7424aed for OlexSys, GUI svn.r7314)
;
_audit_update_record
;
2025-10-25 deposited with the CCDC.	2025-11-18 downloaded from the CCDC.
;
_cell_angle_alpha 90
_cell_angle_beta 91.627(3)
_cell_angle_gamma 90
_cell_formula_units_Z 4
_cell_length_a 28.1055(9)
_cell_length_b 6.00410(18)
_cell_length_c 8.0558(2)
_cell_measurement_reflns_used 2299
_cell_measurement_temperature 299.35(10)
_cell_measurement_theta_max 71.7530
_cell_measurement_theta_min 3.1350
_cell_volume 1358.85(7)
_computing_cell_refinement 'CrysAlisPro 1.171.43.129a (Rigaku OD, 2024)'
_computing_data_collection 'CrysAlisPro system (CCD 43.129a 64-bit (release 29-06-2024))'
_computing_data_reduction 'CrysAlisPro 1.171.43.129a (Rigaku OD, 2024)'
_computing_molecular_graphics 'Olex2 1.5 (Dolomanov et al., 2009)'
_computing_publication_material 'Olex2 1.5 (Dolomanov et al., 2009)'
_computing_structure_refinement 'SHELXL 2019/3 (Sheldrick, 2015)'
_computing_structure_solution 'SHELXT 2018/2 (Sheldrick, 2018)'
_diffrn_ambient_environment air
_diffrn_ambient_temperature 299.35(10)
_diffrn_detector 'Hybrid Pixel Array Detector'
_diffrn_detector_area_resol_mean 10.0000
_diffrn_detector_type 'HyPix-Arc 150'
_diffrn_measured_fraction_theta_full 0.996
_diffrn_measured_fraction_theta_max 0.962
_diffrn_measurement_details
;
List of Runs (angles in degrees, time in seconds):

  # Type    Start    End  Width  t~exp~   \w     \q     \k     \f   Frames
#--------------------------------------------------------------------------
  1  \w     34.00  78.00   0.50    0.05    --   75.32-125.00-150.00   88
  2  \w     28.00  53.00   0.50    0.05    --   60.40-125.00-120.00   50
  3  \w     58.00  83.00   0.50    0.05    --   60.40-125.00-120.00   50
  4  \w     47.00  85.00   0.50    0.05    --   75.32-125.00 -60.00   76
  5  \w     25.00  65.00   0.50    0.05    --   60.40-125.00  90.00   80
  6  \w     34.00  67.00   0.50    0.05    --   60.40-125.00  30.00   66
  7  \w     66.00  92.00   0.50    0.05    --   75.32-125.00   0.00   52
  8  \w     60.00 117.00   0.50    0.05    --   74.97  15.00  30.00  114
  9  \w     61.00 104.00   0.50    0.05    --   74.97  15.00 -90.00   86
 10  \w   -104.00 -44.00   0.50    0.05    --  -60.77 -15.00-150.00  120
 11  \w   -120.00 -94.00   0.50    0.05    --  -75.45 -15.00-150.00   52
 12  \w    -85.00 -60.00   0.50    0.05    --  -75.45 -15.00-150.00   50
 13  \w   -108.00 -62.00   0.50    0.05    --  -73.82 -15.00  30.00   92
 14  \w    -95.00 -53.00   0.50    0.05    --  -60.77 -15.00  90.00   84
 15  \w   -121.00 -74.00   0.50    0.05    --  -75.45 -15.00  90.00   94
 16  \w    -66.00 -24.00   0.50    0.05    --  -60.77 125.00 -90.00   84
 17  \w    -69.00 -43.00   0.50    0.05    --  -75.45 125.00-120.00   52
 18  \w    -90.00 -32.00   0.50    0.05    --  -73.82 125.00 -30.00  116
 19  \w    -72.00 -47.00   0.50    0.05    --  -75.45 125.00  90.00   50
;
_diffrn_measurement_device 'four-circle diffractometer'
_diffrn_measurement_device_type 'XtaLAB Synergy R, DW system, HyPix-Arc 150'
_diffrn_measurement_method '\w scans'
_diffrn_orient_matrix_type 'CrysAlisPro convention (1999,Acta A55,543-557)'
_diffrn_orient_matrix_UB_11 -0.0080627000
_diffrn_orient_matrix_UB_12 -0.1284426000
_diffrn_orient_matrix_UB_13 0.1623335000
_diffrn_orient_matrix_UB_21 0.0394664000
_diffrn_orient_matrix_UB_22 0.1380162000
_diffrn_orient_matrix_UB_23 0.0879165000
_diffrn_orient_matrix_UB_31 -0.0371944000
_diffrn_orient_matrix_UB_32 0.1741642000
_diffrn_orient_matrix_UB_33 0.0500568000
_diffrn_radiation_monochromator mirror
_diffrn_radiation_probe x-ray
_diffrn_radiation_type 'Cu K\a'
_diffrn_radiation_wavelength 1.54184
_diffrn_reflns_av_R_equivalents 0.0182
_diffrn_reflns_av_unetI/netI 0.0207
_diffrn_reflns_Laue_measured_fraction_full 0.996
_diffrn_reflns_Laue_measured_fraction_max 0.962
_diffrn_reflns_limit_h_max 32
_diffrn_reflns_limit_h_min -33
_diffrn_reflns_limit_k_max 7
_diffrn_reflns_limit_k_min -6
_diffrn_reflns_limit_l_max 9
_diffrn_reflns_limit_l_min -8
_diffrn_reflns_number 3832
_diffrn_reflns_point_group_measured_fraction_full 0.996
_diffrn_reflns_point_group_measured_fraction_max 0.962
_diffrn_reflns_theta_full 67.684
_diffrn_reflns_theta_max 71.834
_diffrn_reflns_theta_min 3.146
_diffrn_source 'Rotating-anode X-ray tube'
_diffrn_source_type 'Rigaku (Cu) X-ray Source'
_exptl_absorpt_coefficient_mu 0.479
_exptl_absorpt_correction_T_max 1.00000
_exptl_absorpt_correction_T_min 0.72942
_exptl_absorpt_correction_type multi-scan
_exptl_absorpt_process_details
;
CrysAlisPro 1.171.43.129a (Rigaku Oxford Diffraction, 2024)
Empirical absorption correction using spherical harmonics,
implemented in SCALE3 ABSPACK scaling algorithm.
;
_exptl_crystal_colour colourless
_exptl_crystal_colour_primary colourless
_exptl_crystal_density_diffrn 1.126
_exptl_crystal_description block
_exptl_crystal_F_000 488
_refine_diff_density_max 0.118
_refine_diff_density_min -0.113
_refine_diff_density_rms 0.024
_refine_ls_extinction_coef 0.0028(5)
_refine_ls_extinction_expression Fc^*^=kFc[1+0.001xFc^2^\l^3^/sin(2\q)]^-1/4^
_refine_ls_extinction_method 'SHELXL-2019/2 (Sheldrick 2019)'
_refine_ls_goodness_of_fit_ref 1.082
_refine_ls_hydrogen_treatment constr
_refine_ls_matrix_type full
_refine_ls_number_parameters 84
_refine_ls_number_reflns 1281
_refine_ls_number_restraints 0
_refine_ls_restrained_S_all 1.082
_refine_ls_R_factor_all 0.0455
_refine_ls_R_factor_gt 0.0394
_refine_ls_shift/su_max 0.001
_refine_ls_shift/su_mean 0.000
_refine_ls_structure_factor_coef Fsqd
_refine_ls_weighting_details 'w=1/[\s^2^(Fo^2^)+(0.0709P)^2^+0.1206P] where P=(Fo^2^+2Fc^2^)/3'
_refine_ls_weighting_scheme calc
_refine_ls_wR_factor_gt 0.1201
_refine_ls_wR_factor_ref 0.1255
_reflns_Friedel_coverage 0.000
_reflns_number_gt 1068
_reflns_number_total 1281
_reflns_threshold_expression 'I > 2\s(I)'
_cod_data_source_file d5sc07784b2.cif
_cod_data_source_block 2e
_cod_original_cell_volume 1358.86(7)
_cod_database_code 1576748
_shelx_shelxl_version_number 2019/3
_chemical_oxdiff_formula 'C H'
_shelx_space_group_comment
;
The symmetry employed for this shelxl refinement is uniquely defined
by the following loop, which should always be used as a source of
symmetry information in preference to the above space-group names.
They are only intended as comments.
;
_reflns_odcompleteness_completeness 99.85
_reflns_odcompleteness_iscentric 1
_reflns_odcompleteness_theta 66.97
_olex2_refinement_description
;
1. Fixed Uiso
 At 1.2 times of:
  All C(H) groups
 At 1.5 times of:
  All C(H,H,H) groups
2.a Aromatic/amide H refined with riding coordinates:
 C5(H5), C2(H2), C4(H4), C3(H3)
2.b Idealised Me refined as rotating group:
 C9(H9A,H9B,H9C)
;
_olex2_submission_special_instructions 'No special instructions were received'
_oxdiff_exptl_absorpt_empirical_details
;
Empirical correction (ABSPACK) includes:
- Absorption correction using spherical harmonics
- Frame scaling
;
_oxdiff_exptl_absorpt_empirical_full_max 1.649
_oxdiff_exptl_absorpt_empirical_full_min 0.604

loop_
_space_group_symop_operation_xyz
'x, y, z'
'-x, y, -z+1/2'
'x+1/2, y+1/2, z'
'-x+1/2, y+1/2, -z+1/2'
'-x, -y, -z'
'x, -y, z-1/2'
'-x+1/2, -y+1/2, -z'
'x+1/2, -y+1/2, z-1/2'

loop_
_atom_site_label
_atom_site_type_symbol
_atom_site_fract_x
_atom_site_fract_y
_atom_site_fract_z
_atom_site_U_iso_or_equiv
_atom_site_adp_type
_atom_site_occupancy
_atom_site_site_symmetry_order
_atom_site_calc_flag
_atom_site_refinement_flags_posn
_atom_site_refinement_flags_adp
_atom_site_refinement_flags_occupancy
_atom_site_disorder_assembly
_atom_site_disorder_group
C1 C 0.39194(4) 0.15574(18) 0.60490(13) 0.0563(3) Uani 1 1 d . . . . .
C7 C 0.43848(4) 0.08438(19) 0.56178(14) 0.0585(3) Uani 1 1 d . . . . .
C8 C 0.47758(4) 0.03085(18) 0.52226(14) 0.0597(4) Uani 1 1 d . . . . .
C6 C 0.38592(5) 0.35623(19) 0.69023(14) 0.0642(4) Uani 1 1 d . . . . .
C5 C 0.33965(6) 0.4193(3) 0.72560(18) 0.0876(5) Uani 1 1 d . . . . .
H5 H 0.334622 0.551653 0.782429 0.105 Uiso 1 1 calc R U . . .
C2 C 0.35250(5) 0.0268(2) 0.55752(17) 0.0740(4) Uani 1 1 d . . . . .
H2 H 0.356811 -0.106039 0.500568 0.089 Uiso 1 1 calc R U . . .
C4 C 0.30112(6) 0.2898(4) 0.6782(2) 0.0989(6) Uani 1 1 d . . . . .
H4 H 0.270555 0.335461 0.703563 0.119 Uiso 1 1 calc R U . . .
C9 C 0.42819(6) 0.4949(2) 0.74138(19) 0.0905(5) Uani 1 1 d . . . . .
H9A H 0.447860 0.413217 0.819403 0.136 Uiso 1 1 calc R U . . .
H9B H 0.417577 0.630088 0.792122 0.136 Uiso 1 1 calc R U . . .
H9C H 0.446201 0.530276 0.645388 0.136 Uiso 1 1 calc R U . . .
C3 C 0.30751(5) 0.0948(4) 0.5943(2) 0.0945(5) Uani 1 1 d . . . . .
H3 H 0.281362 0.008377 0.562330 0.113 Uiso 1 1 calc R U . . .

loop_
_atom_site_aniso_label
_atom_site_aniso_U_11
_atom_site_aniso_U_22
_atom_site_aniso_U_33
_atom_site_aniso_U_23
_atom_site_aniso_U_13
_atom_site_aniso_U_12
C1 0.0578(7) 0.0584(6) 0.0533(6) 0.0039(5) 0.0092(4) 0.0072(5)
C7 0.0626(7) 0.0544(6) 0.0588(7) 0.0014(5) 0.0078(5) 0.0057(5)
C8 0.0625(7) 0.0546(6) 0.0623(7) 0.0016(5) 0.0087(5) 0.0062(5)
C6 0.0777(8) 0.0619(7) 0.0534(6) 0.0043(5) 0.0101(5) 0.0141(6)
C5 0.1023(12) 0.0884(10) 0.0732(9) 0.0049(7) 0.0228(8) 0.0405(9)
C2 0.0679(8) 0.0801(9) 0.0743(8) -0.0026(7) 0.0086(6) -0.0030(6)
C4 0.0699(10) 0.1384(15) 0.0895(11) 0.0157(11) 0.0206(8) 0.0339(10)
C9 0.1195(13) 0.0723(8) 0.0799(10) -0.0154(7) 0.0051(8) -0.0054(8)
C3 0.0613(9) 0.1317(14) 0.0909(11) 0.0111(10) 0.0086(7) -0.0029(9)

loop_
_atom_type_symbol
_atom_type_description
_atom_type_scat_dispersion_real
_atom_type_scat_dispersion_imag
_atom_type_scat_source
C C 0.0181 0.0091 'International Tables Vol C Tables 4.2.6.8 and 6.1.1.4'
H H 0.0000 0.0000 'International Tables Vol C Tables 4.2.6.8 and 6.1.1.4'

loop_
_geom_angle_atom_site_label_1
_geom_angle_atom_site_label_2
_geom_angle_atom_site_label_3
_geom_angle
_geom_angle_site_symmetry_1
_geom_angle_site_symmetry_3
_geom_angle_publ_flag
C6 C1 C7 120.13(11) . . ?
C2 C1 C7 119.51(11) . . ?
C2 C1 C6 120.33(11) . . ?
C8 C7 C1 177.77(12) . . ?
C7 C8 C8 179.73(16) . 5_656 ?
C1 C6 C9 120.47(11) . . ?
C5 C6 C1 117.48(13) . . ?
C5 C6 C9 122.04(13) . . ?
C6 C5 H5 119.3 . . ?
C4 C5 C6 121.42(15) . . ?
C4 C5 H5 119.3 . . ?
C1 C2 H2 119.8 . . ?
C3 C2 C1 120.44(15) . . ?
C3 C2 H2 119.8 . . ?
C5 C4 H4 119.8 . . ?
C3 C4 C5 120.48(14) . . ?
C3 C4 H4 119.8 . . ?
C6 C9 H9A 109.5 . . ?
C6 C9 H9B 109.5 . . ?
C6 C9 H9C 109.5 . . ?
H9A C9 H9B 109.5 . . ?
H9A C9 H9C 109.5 . . ?
H9B C9 H9C 109.5 . . ?
C2 C3 H3 120.1 . . ?
C4 C3 C2 119.84(16) . . ?
C4 C3 H3 120.1 . . ?

loop_
_geom_bond_atom_site_label_1
_geom_bond_atom_site_label_2
_geom_bond_distance
_geom_bond_site_symmetry_2
_geom_bond_publ_flag
C1 C7 1.4285(15) . ?
C1 C6 1.3988(16) . ?
C1 C2 1.3964(17) . ?
C7 C8 1.1968(15) . ?
C8 C8 1.371(2) 5_656 ?
C6 C5 1.3917(18) . ?
C6 C9 1.4988(19) . ?
C5 H5 0.9300 . ?
C5 C4 1.378(2) . ?
C2 H2 0.9300 . ?
C2 C3 1.369(2) . ?
C4 H4 0.9300 . ?
C4 C3 1.366(3) . ?
C9 H9A 0.9600 . ?
C9 H9B 0.9600 . ?
C9 H9C 0.9600 . ?
C3 H3 0.9300 . ?

loop_
_geom_torsion_atom_site_label_1
_geom_torsion_atom_site_label_2
_geom_torsion_atom_site_label_3
_geom_torsion_atom_site_label_4
_geom_torsion
_geom_torsion_site_symmetry_1
_geom_torsion_site_symmetry_2
_geom_torsion_site_symmetry_3
_geom_torsion_site_symmetry_4
_geom_torsion_publ_flag
C1 C6 C5 C4 -0.1(2) . . . . ?
C1 C2 C3 C4 -0.1(2) . . . . ?
C7 C1 C6 C5 178.63(10) . . . . ?
C7 C1 C6 C9 -1.70(17) . . . . ?
C7 C1 C2 C3 -178.53(12) . . . . ?
C6 C1 C2 C3 -0.2(2) . . . . ?
C6 C5 C4 C3 -0.1(2) . . . . ?
C5 C4 C3 C2 0.3(2) . . . . ?
C2 C1 C6 C5 0.29(18) . . . . ?
C2 C1 C6 C9 179.96(12) . . . . ?
C9 C6 C5 C4 -179.81(13) . . . . ?
